data_2222559
loop_
_publ_author_name
'Amarante, Tatiana R.'
'Figueiredo, S\'onia'
'Lopes, Andr\'e D.'
'Gon\,calves, Isabel S.'
'Almeida Paz, Filipe A.'

_publ_section_title
;
 4,4'-Di-<i>tert</i>-butyl-2,2'-bipyridine
;
_journal_coeditor_code BG2282
_journal_issue 8
_journal_name_full 'Acta Crystallographica Section E'
_journal_page_first o2047
_journal_paper_doi 10.1107/S1600536809029109
_journal_volume 65
_journal_year 2009
_chemical_formula_iupac 'C18 H24 N2'
_chemical_formula_moiety 'C18 H24 N2'
_chemical_formula_sum 'C18 H24 N2'
_chemical_formula_weight 268.39
_chemical_name_systematic
;
4,4'-Di-<i>tert</i>-butyl-2,2'-bipyridine
;
_space_group_IT_number 14
_symmetry_cell_setting monoclinic
_symmetry_space_group_name_Hall '-P 2ybc'
_symmetry_space_group_name_H-M 'P 1 21/c 1'
_atom_sites_solution_hydrogens geom
_atom_sites_solution_primary direct
_atom_sites_solution_secondary difmap
_cell_angle_alpha 90.00
_cell_angle_beta 99.75(3)
_cell_angle_gamma 90.00
_cell_formula_units_Z 4
_cell_length_a 10.241(5)
_cell_length_b 6.228(3)
_cell_length_c 24.559(10)
_cell_measurement_reflns_used 5252
_cell_measurement_temperature 296(2)
_cell_measurement_theta_max 25.32
_cell_measurement_theta_min 3.37
_cell_volume 1543.8(12)
_computing_cell_refinement 'SAINT-Plus (Bruker,2005)'
_computing_data_collection 'APEX2 (Bruker, 2006)'
_computing_data_reduction 'SAINT-Plus (Bruker,2005)'
_computing_molecular_graphics 'DIAMOND (Brandenburg, 2009)'
_computing_publication_material 'SHELXTL (Sheldrick, 2008)'
_computing_structure_refinement 'SHELXTL (Sheldrick, 2008)'
_computing_structure_solution 'SHELXTL (Sheldrick, 2008)'
_diffrn_ambient_temperature 296(2)
_diffrn_measured_fraction_theta_full 0.960
_diffrn_measured_fraction_theta_max 0.960
_diffrn_measurement_device_type 'Bruker X8 Kappa CCD APEXII'
_diffrn_measurement_method '\w and \f'
_diffrn_radiation_monochromator graphite
_diffrn_radiation_source 'fine-focus sealed tube'
_diffrn_radiation_type MoK\a
_diffrn_radiation_wavelength 0.71073
_diffrn_reflns_av_R_equivalents 0.0444
_diffrn_reflns_av_sigmaI/netI 0.0384
_diffrn_reflns_limit_h_max 11
_diffrn_reflns_limit_h_min -12
_diffrn_reflns_limit_k_max 5
_diffrn_reflns_limit_k_min -7
_diffrn_reflns_limit_l_max 29
_diffrn_reflns_limit_l_min -29
_diffrn_reflns_number 15295
_diffrn_reflns_theta_full 25.34
_diffrn_reflns_theta_max 25.34
_diffrn_reflns_theta_min 3.62
_exptl_absorpt_coefficient_mu 0.068
_exptl_absorpt_correction_T_max 0.99
_exptl_absorpt_correction_T_min 0.98
_exptl_absorpt_correction_type multi-scan
_exptl_absorpt_process_details '(SADABS; Sheldrick, 1997)'
_exptl_crystal_colour Colourless
_exptl_crystal_density_diffrn 1.155
_exptl_crystal_density_method 'not measured'
_exptl_crystal_description Plate
_exptl_crystal_F_000 584
_exptl_crystal_size_max 0.20
_exptl_crystal_size_mid 0.16
_exptl_crystal_size_min 0.14
_refine_diff_density_max 0.293
_refine_diff_density_min -0.439
_refine_ls_extinction_method none
_refine_ls_goodness_of_fit_ref 1.124
_refine_ls_hydrogen_treatment constr
_refine_ls_matrix_type full
_refine_ls_number_parameters 187
_refine_ls_number_reflns 2722
_refine_ls_number_restraints 0
_refine_ls_restrained_S_all 1.124
_refine_ls_R_factor_all 0.1185
_refine_ls_R_factor_gt 0.0798
_refine_ls_shift/su_max 0.000
_refine_ls_shift/su_mean 0.000
_refine_ls_structure_factor_coef Fsqd
_refine_ls_weighting_details 'calc w=1/[\s^2^(Fo^2^)+(0.0449P)^2^+4.7425P] where P=(Fo^2^+2Fc^2^)/3'
_refine_ls_weighting_scheme calc
_refine_ls_wR_factor_gt 0.1937
_refine_ls_wR_factor_ref 0.2165
_reflns_number_gt 1805
_reflns_number_total 2722
_reflns_threshold_expression I>2\s(I)
_cod_data_source_file bg2282.cif
_cod_data_source_block I
_cod_depositor_comments
;
The following automatic conversions were performed:
'_symmetry_cell_setting' value 'Monoclinic' changed to 'monoclinic'
according to '/home/saulius/struct/CIF-dictionaries/cif_core.dic'
dictionary named 'cif_core.dic' version 2.4.1 from
2010-06-29.

'_exptl_absorpt_correction_type' value 'Multi-scan' changed
to 'multi-scan' according to
'/home/saulius/struct/CIF-dictionaries/cif_core.dic' dictionary named
'cif_core.dic' version 2.4.1 from 2010-06-29.

Automatic conversion script
Id: cif_fix_enum 1527 2010-12-29 10:47:43Z saulius 

The following automatic conversions were performed:

'_symmetry_cell_setting' value 'Monoclinic' changed to 'monoclinic'
according to /home/saulius/struct/CIF-dictionaries/cif_core.dic
dictionary named 'cif_core.dic' version 2.4.1 from
2010-06-29.

'_exptl_absorpt_correction_type' value 'Multi-scan'
changed to 'multi-scan' according to
/home/saulius/struct/CIF-dictionaries/cif_core.dic dictionary named
'cif_core.dic' version 2.4.1 from 2010-06-29.

Automatic conversion script
Id: cif_fix_values 1715 2011-07-08 13:25:40Z adriana 
;
_cod_original_cell_volume 1543.7(12)
_cod_original_sg_symbol_H-M 'P 21/c'
_cod_database_code 2222559
_cod_database_fobs_code 2222559

loop_
_symmetry_equiv_pos_as_xyz
'x, y, z'
'-x, y+1/2, -z+1/2'
'-x, -y, -z'
'x, -y-1/2, z-1/2'

loop_
_atom_site_type_symbol
_atom_site_label
_atom_site_fract_x
_atom_site_fract_y
_atom_site_fract_z
_atom_site_U_iso_or_equiv
_atom_site_adp_type
_atom_site_calc_flag
_atom_site_refinement_flags
_atom_site_occupancy
_atom_site_disorder_assembly
_atom_site_disorder_group
N N1 0.3249(3) 0.3001(5) 0.25918(12) 0.0246(7) Uani d . 1 . .
N N2 0.1719(3) 0.8151(5) 0.24419(12) 0.0243(7) Uani d . 1 . .
C C1 0.3931(3) 0.1715(6) 0.23049(14) 0.0252(8) Uani d . 1 . .
H H1 0.4201 0.0386 0.2456 0.030 Uiso calc R 1 . .
C C2 0.4260(3) 0.2236(6) 0.17986(14) 0.0256(9) Uani d . 1 . .
H H2 0.4757 0.1284 0.1625 0.031 Uiso calc R 1 . .
C C3 0.3852(3) 0.4166(6) 0.15491(13) 0.0227(8) Uani d . 1 . .
C C4 0.3118(3) 0.5477(6) 0.18389(14) 0.0240(8) Uani d . 1 . .
H H4 0.2801 0.6786 0.1689 0.029 Uiso calc R 1 . .
C C5 0.2852(3) 0.4848(6) 0.23540(14) 0.0218(8) Uani d . 1 . .
C C6 0.2103(3) 0.6285(6) 0.26780(14) 0.0213(8) Uani d . 1 . .
C C7 0.1830(3) 0.5671(6) 0.31914(14) 0.0226(8) Uani d . 1 . .
H H7 0.2130 0.4351 0.3340 0.027 Uiso calc R 1 . .
C C8 0.1115(3) 0.7010(6) 0.34851(14) 0.0233(8) Uani d . 1 . .
C C9 0.0721(3) 0.8944(6) 0.32347(14) 0.0259(9) Uani d . 1 . .
H H9 0.0241 0.9917 0.3409 0.031 Uiso calc R 1 . .
C C10 0.1041(3) 0.9434(6) 0.27250(15) 0.0258(9) Uani d . 1 . .
H H10 0.0763 1.0752 0.2569 0.031 Uiso calc R 1 . .
C C11 0.4250(4) 0.4806(7) 0.10003(14) 0.0272(9) Uani d . 1 . .
C C12 0.5727(4) 0.5224(11) 0.11030(19) 0.0645(17) Uani d . 1 . .
H H12A 0.6188 0.3938 0.1238 0.097 Uiso calc R 1 . .
H H12B 0.5929 0.6345 0.1372 0.097 Uiso calc R 1 . .
H H12C 0.6000 0.5655 0.0764 0.097 Uiso calc R 1 . .
C C13 0.3929(6) 0.3050(10) 0.05788(19) 0.0722(19) Uani d . 1 . .
H H13A 0.4108 0.3540 0.0228 0.108 Uiso calc R 1 . .
H H13B 0.3009 0.2675 0.0545 0.108 Uiso calc R 1 . .
H H13C 0.4464 0.1813 0.0694 0.108 Uiso calc R 1 . .
C C14 0.3543(6) 0.6789(11) 0.0762(2) 0.075(2) Uani d . 1 . .
H H14A 0.3818 0.7133 0.0417 0.112 Uiso calc R 1 . .
H H14B 0.3754 0.7963 0.1015 0.112 Uiso calc R 1 . .
H H14C 0.2604 0.6542 0.0701 0.112 Uiso calc R 1 . .
C C15 0.0734(4) 0.6350(7) 0.40367(14) 0.0277(9) Uani d . 1 . .
C C16 0.1739(5) 0.4837(10) 0.43529(18) 0.0592(16) Uani d . 1 . .
H H16A 0.1497 0.4522 0.4705 0.089 Uiso calc R 1 . .
H H16B 0.2599 0.5496 0.4407 0.089 Uiso calc R 1 . .
H H16C 0.1761 0.3530 0.4147 0.089 Uiso calc R 1 . .
C C17 -0.0606(5) 0.5247(10) 0.39153(18) 0.0558(15) Uani d . 1 . .
H H17A -0.1247 0.6214 0.3717 0.084 Uiso calc R 1 . .
H H17B -0.0877 0.4840 0.4256 0.084 Uiso calc R 1 . .
H H17C -0.0541 0.3989 0.3695 0.084 Uiso calc R 1 . .
C C18 0.0621(6) 0.8287(9) 0.44040(18) 0.0594(15) Uani d . 1 . .
H H18A -0.0077 0.9208 0.4229 0.089 Uiso calc R 1 . .
H H18B 0.1443 0.9062 0.4462 0.089 Uiso calc R 1 . .
H H18C 0.0426 0.7812 0.4753 0.089 Uiso calc R 1 . .

loop_
_atom_site_aniso_label
_atom_site_aniso_U_11
_atom_site_aniso_U_22
_atom_site_aniso_U_33
_atom_site_aniso_U_12
_atom_site_aniso_U_13
_atom_site_aniso_U_23
N1 0.0221(16) 0.0236(19) 0.0285(16) -0.0027(14) 0.0056(12) -0.0015(13)
N2 0.0191(15) 0.0244(19) 0.0306(16) 0.0026(14) 0.0073(12) 0.0036(14)
C1 0.0225(19) 0.021(2) 0.0313(19) 0.0014(16) 0.0021(15) 0.0012(16)
C2 0.0210(19) 0.029(2) 0.0274(18) -0.0026(17) 0.0044(15) -0.0060(16)
C3 0.0175(18) 0.027(2) 0.0240(18) -0.0001(16) 0.0029(14) -0.0027(16)
C4 0.0197(18) 0.026(2) 0.0256(18) 0.0016(16) 0.0027(14) 0.0020(16)
C5 0.0166(17) 0.023(2) 0.0249(17) 0.0002(16) 0.0023(14) -0.0001(15)
C6 0.0165(17) 0.021(2) 0.0256(18) -0.0033(15) 0.0013(14) -0.0043(15)
C7 0.0215(18) 0.019(2) 0.0260(18) 0.0003(16) 0.0015(14) 0.0009(15)
C8 0.0178(18) 0.026(2) 0.0263(18) -0.0042(16) 0.0031(14) -0.0051(16)
C9 0.0205(19) 0.026(2) 0.0320(19) 0.0022(16) 0.0064(15) -0.0027(16)
C10 0.0198(18) 0.024(2) 0.0336(19) 0.0025(16) 0.0055(15) 0.0023(17)
C11 0.026(2) 0.033(2) 0.0240(18) -0.0017(17) 0.0078(15) 0.0013(16)
C12 0.041(3) 0.112(5) 0.043(3) -0.022(3) 0.012(2) 0.017(3)
C13 0.118(5) 0.071(4) 0.034(3) -0.030(4) 0.031(3) -0.013(3)
C14 0.102(5) 0.085(5) 0.049(3) 0.046(4) 0.045(3) 0.034(3)
C15 0.028(2) 0.033(2) 0.0227(18) 0.0033(18) 0.0056(15) -0.0009(16)
C16 0.061(3) 0.085(4) 0.036(2) 0.028(3) 0.021(2) 0.025(3)
C17 0.050(3) 0.084(4) 0.037(2) -0.031(3) 0.018(2) -0.003(3)
C18 0.100(4) 0.048(3) 0.036(2) 0.001(3) 0.028(3) -0.002(2)

loop_
_atom_type_symbol
_atom_type_description
_atom_type_scat_dispersion_real
_atom_type_scat_dispersion_imag
_atom_type_scat_source
C C 0.0033 0.0016 'International Tables Vol C Tables 4.2.6.8 and 6.1.1.4'
H H 0.0000 0.0000 'International Tables Vol C Tables 4.2.6.8 and 6.1.1.4'
N N 0.0061 0.0033 'International Tables Vol C Tables 4.2.6.8 and 6.1.1.4'

loop_
_geom_angle_atom_site_label_1
_geom_angle_atom_site_label_2
_geom_angle_atom_site_label_3
_geom_angle_site_symmetry_1
_geom_angle_site_symmetry_3
_geom_angle
_geom_angle_publ_flag
C5 N1 C1 . . 115.9(3) no
C6 N2 C10 . . 116.1(3) no
N1 C1 C2 . . 124.2(4) no
N1 C1 H1 . . 117.9 no
C2 C1 H1 . . 117.9 no
C1 C2 C3 . . 120.1(3) no
C1 C2 H2 . . 119.9 no
C3 C2 H2 . . 119.9 no
C2 C3 C4 . . 115.8(3) no
C2 C3 C11 . . 120.9(3) no
C4 C3 C11 . . 123.3(3) no
C3 C4 C5 . . 120.4(4) no
C3 C4 H4 . . 119.8 no
C5 C4 H4 . . 119.8 no
N1 C5 C4 . . 123.5(3) no
N1 C5 C6 . . 115.7(3) no
C4 C5 C6 . . 120.8(3) no
N2 C6 C7 . . 123.1(3) no
N2 C6 C5 . . 115.6(3) no
C7 C6 C5 . . 121.3(3) no
C8 C7 C6 . . 120.7(4) no
C8 C7 H7 . . 119.7 no
C6 C7 H7 . . 119.7 no
C9 C8 C7 . . 115.6(3) no
C9 C8 C15 . . 122.0(3) no
C7 C8 C15 . . 122.4(3) no
C10 C9 C8 . . 120.0(3) no
C10 C9 H9 . . 120.0 no
C8 C9 H9 . . 120.0 no
N2 C10 C9 . . 124.5(4) no
N2 C10 H10 . . 117.7 no
C9 C10 H10 . . 117.7 no
C14 C11 C13 . . 107.2(4) no
C14 C11 C12 . . 109.0(4) no
C13 C11 C12 . . 109.6(4) no
C14 C11 C3 . . 112.1(3) no
C13 C11 C3 . . 111.0(3) no
C12 C11 C3 . . 107.9(3) no
C11 C12 H12A . . 109.5 no
C11 C12 H12B . . 109.5 no
H12A C12 H12B . . 109.5 no
C11 C12 H12C . . 109.5 no
H12A C12 H12C . . 109.5 no
H12B C12 H12C . . 109.5 no
C11 C13 H13A . . 109.5 no
C11 C13 H13B . . 109.5 no
H13A C13 H13B . . 109.5 no
C11 C13 H13C . . 109.5 no
H13A C13 H13C . . 109.5 no
H13B C13 H13C . . 109.5 no
C11 C14 H14A . . 109.5 no
C11 C14 H14B . . 109.5 no
H14A C14 H14B . . 109.5 no
C11 C14 H14C . . 109.5 no
H14A C14 H14C . . 109.5 no
H14B C14 H14C . . 109.5 no
C16 C15 C17 . . 109.5(4) no
C16 C15 C18 . . 107.7(4) no
C17 C15 C18 . . 108.6(4) no
C16 C15 C8 . . 111.7(3) no
C17 C15 C8 . . 107.8(3) no
C18 C15 C8 . . 111.6(4) no
C15 C16 H16A . . 109.5 no
C15 C16 H16B . . 109.5 no
H16A C16 H16B . . 109.5 no
C15 C16 H16C . . 109.5 no
H16A C16 H16C . . 109.5 no
H16B C16 H16C . . 109.5 no
C15 C17 H17A . . 109.5 no
C15 C17 H17B . . 109.5 no
H17A C17 H17B . . 109.5 no
C15 C17 H17C . . 109.5 no
H17A C17 H17C . . 109.5 no
H17B C17 H17C . . 109.5 no
C15 C18 H18A . . 109.5 no
C15 C18 H18B . . 109.5 no
H18A C18 H18B . . 109.5 no
C15 C18 H18C . . 109.5 no
H18A C18 H18C . . 109.5 no
H18B C18 H18C . . 109.5 no

loop_
_geom_bond_atom_site_label_1
_geom_bond_atom_site_label_2
_geom_bond_site_symmetry_2
_geom_bond_distance
_geom_bond_publ_flag
N1 C5 . 1.323(5) no
N1 C1 . 1.338(5) no
N2 C6 . 1.328(5) no
N2 C10 . 1.329(5) no
C1 C2 . 1.381(5) no
C1 H1 . 0.9300 no
C2 C3 . 1.382(5) no
C2 H2 . 0.9300 no
C3 C4 . 1.385(5) no
C3 C11 . 1.526(5) no
C4 C5 . 1.395(5) no
C4 H4 . 0.9300 no
C5 C6 . 1.493(5) no
C6 C7 . 1.390(5) no
C7 C8 . 1.389(5) no
C7 H7 . 0.9300 no
C8 C9 . 1.382(5) no
C8 C15 . 1.529(5) no
C9 C10 . 1.381(5) no
C9 H9 . 0.9300 no
C10 H10 . 0.9300 no
C11 C14 . 1.500(6) no
C11 C13 . 1.503(6) no
C11 C12 . 1.513(6) no
C12 H12A . 0.9600 no
C12 H12B . 0.9600 no
C12 H12C . 0.9600 no
C13 H13A . 0.9600 no
C13 H13B . 0.9600 no
C13 H13C . 0.9600 no
C14 H14A . 0.9600 no
C14 H14B . 0.9600 no
C14 H14C . 0.9600 no
C15 C16 . 1.510(6) no
C15 C17 . 1.518(6) no
C15 C18 . 1.522(6) no
C16 H16A . 0.9600 no
C16 H16B . 0.9600 no
C16 H16C . 0.9600 no
C17 H17A . 0.9600 no
C17 H17B . 0.9600 no
C17 H17C . 0.9600 no
C18 H18A . 0.9600 no
C18 H18B . 0.9600 no
C18 H18C . 0.9600 no

loop_
_geom_hbond_atom_site_label_D
_geom_hbond_atom_site_label_H
_geom_hbond_atom_site_label_A
_geom_hbond_site_symmetry_A
_geom_hbond_distance_DH
_geom_hbond_distance_HA
_geom_hbond_distance_DA
_geom_hbond_angle_DHA
C12 H12B N1 2_655 . 2.742 3.637(4) 155
C12 H12A Cg2 2_645 . . 3.78 140
C1 H1 Cg1 2_645 . . 3.40 137

loop_
_geom_torsion_atom_site_label_1
_geom_torsion_atom_site_label_2
_geom_torsion_atom_site_label_3
_geom_torsion_atom_site_label_4
_geom_torsion_site_symmetry_1
_geom_torsion_site_symmetry_2
_geom_torsion_site_symmetry_3
_geom_torsion_site_symmetry_4
_geom_torsion
_geom_torsion_publ_flag
C5 N1 C1 C2 . . . . 1.9(5) no
N1 C1 C2 C3 . . . . -1.7(6) no
C1 C2 C3 C4 . . . . 0.1(5) no
C1 C2 C3 C11 . . . . 177.7(3) no
C2 C3 C4 C5 . . . . 1.2(5) no
C11 C3 C4 C5 . . . . -176.3(3) no
C1 N1 C5 C4 . . . . -0.5(5) no
C1 N1 C5 C6 . . . . -179.4(3) no
C3 C4 C5 N1 . . . . -1.1(5) no
C3 C4 C5 C6 . . . . 177.8(3) no
C10 N2 C6 C7 . . . . -0.3(5) no
C10 N2 C6 C5 . . . . 179.4(3) no
N1 C5 C6 N2 . . . . 179.2(3) no
C4 C5 C6 N2 . . . . 0.2(5) no
N1 C5 C6 C7 . . . . -1.1(5) no
C4 C5 C6 C7 . . . . 179.9(3) no
N2 C6 C7 C8 . . . . 0.6(5) no
C5 C6 C7 C8 . . . . -179.0(3) no
C6 C7 C8 C9 . . . . -0.5(5) no
C6 C7 C8 C15 . . . . 176.8(3) no
C7 C8 C9 C10 . . . . 0.1(5) no
C15 C8 C9 C10 . . . . -177.2(3) no
C6 N2 C10 C9 . . . . -0.2(5) no
C8 C9 C10 N2 . . . . 0.2(6) no
C2 C3 C11 C14 . . . . 171.5(4) no
C4 C3 C11 C14 . . . . -11.1(6) no
C2 C3 C11 C13 . . . . 51.7(5) no
C4 C3 C11 C13 . . . . -131.0(4) no
C2 C3 C11 C12 . . . . -68.5(5) no
C4 C3 C11 C12 . . . . 108.9(5) no
C9 C8 C15 C16 . . . . -152.6(4) no
C7 C8 C15 C16 . . . . 30.2(5) no
C9 C8 C15 C17 . . . . 87.1(5) no
C7 C8 C15 C17 . . . . -90.1(4) no
C9 C8 C15 C18 . . . . -32.0(5) no
C7 C8 C15 C18 . . . . 150.8(4) no

loop_
_cod_related_entry_id
_cod_related_entry_database
_cod_related_entry_code
1 ChemSpider 3457294
